data_7716700
loop_
_publ_author_name
'Pradhan, Abinash'
'Rana, Rajanikanta'
'Rajaraman, Gopalan'
'Pradhan, Monalisa'
'Samal, Saroj L.'

_publ_section_title
;
 (C<sub>3</sub>H<sub>7</sub>NH<sub>3</sub>)<sub>4</sub>Bi<sub>1-<i>x</i></sub>Sb<sub><i>x</i></sub>I<sub>9</sub>:
 0D hybrid halide perovskite-like compounds with isolated triiodide units.
;
_journal_issue 32
_journal_name_full 'Dalton transactions (Cambridge, England : 2003)'
_journal_page_first 13628
_journal_page_last 13637
_journal_paper_doi 10.1039/d4dt01692k
_journal_volume 53
_journal_year 2024
_chemical_formula_moiety 'Bi0.787 I6 Sb0.213, I3, 4(C3 H10 N)'
_chemical_formula_sum 'C12 H40 Bi0.79 I9 N4 Sb0.22'
_chemical_formula_weight 1572.80
_space_group_crystal_system monoclinic
_space_group_IT_number 14
_space_group_name_Hall '-P 2ybc'
_space_group_name_H-M_alt 'P 1 21/c 1'
_atom_sites_solution_hydrogens geom
_atom_sites_solution_primary dual
_audit_creation_date 2024-01-20
_audit_creation_method
;
Olex2 1.5-alpha
(compiled 2021.06.29 svn.r12e2184c for OlexSys, GUI svn.r6374)
;
_audit_update_record
;
2024-02-22 deposited with the CCDC.	2024-07-19 downloaded from the CCDC.
;
_cell_angle_alpha 90
_cell_angle_beta 102.757(3)
_cell_angle_gamma 90
_cell_formula_units_Z 2
_cell_length_a 12.5800(3)
_cell_length_b 12.1412(4)
_cell_length_c 11.9321(3)
_cell_measurement_reflns_used 8240
_cell_measurement_temperature 293(2)
_cell_measurement_theta_max 26.8950
_cell_measurement_theta_min 2.3430
_cell_volume 1777.48(9)
_computing_cell_refinement 'CrysAlisPro 1.171.41.93a (Rigaku OD, 2020)'
_computing_data_collection 'CrysAlisPro 1.171.41.93a (Rigaku OD, 2020)'
_computing_data_reduction 'CrysAlisPro 1.171.41.93a (Rigaku OD, 2020)'
_computing_molecular_graphics 'Olex2 1.5-alpha (Dolomanov et al., 2009)'
_computing_publication_material 'Olex2 1.5-alpha (Dolomanov et al., 2009)'
_computing_structure_refinement 'SHELXL 2018/3 (Sheldrick, 2015)'
_computing_structure_solution 'SHELXT 2018/2 (Sheldrick, 2018)'
_diffrn_ambient_temperature 293(2)
_diffrn_detector 'Hybrid Pixel Array Detector'
_diffrn_detector_area_resol_mean 10.0000
_diffrn_measured_fraction_theta_full 1.000
_diffrn_measured_fraction_theta_max 0.943
_diffrn_measurement_details
;
List of Runs (angles in degrees, time in seconds):

  # Type    Start    End  Width  t~exp~   \w     \q     \k     \f   Frames
#--------------------------------------------------------------------------
  1  \w    -74.00 -38.00   0.50    9.79    --   10.00 -71.00 -72.00   72
  2  \w    -12.00  15.00   0.50    9.79    --   10.00  71.00  58.00   54
  3  \w    -23.00   8.00   0.50    9.79    --   10.00 -71.00 -72.00   62
  4  \w    -43.00 -15.00   0.50    9.79    --  -10.20 -71.00 -72.00   56
  5  \w    -79.00 -17.00   0.50    9.79    --   10.00 -77.00-150.00  124
  6  \w      4.00  35.00   0.50    9.79    --   10.00 -77.00-150.00   62
  7  \w    -78.00  35.00   0.50    9.79    --   10.00 -77.00-120.00  226
  8  \w    -39.00 -13.00   0.50    9.79    --   10.00 -77.00-180.00   52
  9  \w     -4.00  24.00   0.50    9.79    --   10.00 -77.00-180.00   56
 10  \w   -100.00  20.00   0.50    9.79    --  -10.20 -57.00 -60.00  240
 11  \w    -13.00  51.00   0.50    9.79    --  -10.20  71.00  58.00  128
;
_diffrn_measurement_device 'four-circle diffractometer'
_diffrn_measurement_device_type 'XtaLAB Pro II AFC12 (RINC): Kappa single'
_diffrn_measurement_method '\w scans'
_diffrn_orient_matrix_type 'CrysAlisPro convention (1999,Acta A55,543-557)'
_diffrn_orient_matrix_UB_11 0.0230885000
_diffrn_orient_matrix_UB_12 -0.0462679000
_diffrn_orient_matrix_UB_13 0.0327843000
_diffrn_orient_matrix_UB_21 0.0477766000
_diffrn_orient_matrix_UB_22 0.0055689000
_diffrn_orient_matrix_UB_23 -0.0217661000
_diffrn_orient_matrix_UB_31 0.0227011000
_diffrn_orient_matrix_UB_32 0.0352429000
_diffrn_orient_matrix_UB_33 0.0464357000
_diffrn_radiation_monochromator mirror
_diffrn_radiation_probe x-ray
_diffrn_radiation_type 'Mo K\a'
_diffrn_radiation_wavelength 0.71073
_diffrn_reflns_av_R_equivalents 0.0403
_diffrn_reflns_av_unetI/netI 0.0500
_diffrn_reflns_Laue_measured_fraction_full 1.000
_diffrn_reflns_Laue_measured_fraction_max 0.943
_diffrn_reflns_limit_h_max 15
_diffrn_reflns_limit_h_min -15
_diffrn_reflns_limit_k_max 15
_diffrn_reflns_limit_k_min -10
_diffrn_reflns_limit_l_max 14
_diffrn_reflns_limit_l_min -15
_diffrn_reflns_number 17037
_diffrn_reflns_point_group_measured_fraction_full 1.000
_diffrn_reflns_point_group_measured_fraction_max 0.943
_diffrn_reflns_theta_full 25.242
_diffrn_reflns_theta_max 27.153
_diffrn_reflns_theta_min 2.360
_diffrn_source 'micro-focus sealed X-ray tube'
_diffrn_source_type 'Rigaku (Mo) X-ray Source'
_exptl_absorpt_coefficient_mu 11.884
_exptl_absorpt_correction_T_max 1.00000
_exptl_absorpt_correction_T_min 0.27016
_exptl_absorpt_correction_type multi-scan
_exptl_absorpt_process_details
;
CrysAlisPro 1.171.41.93a (Rigaku Oxford Diffraction, 2020)
Empirical absorption correction using spherical harmonics,
implemented in SCALE3 ABSPACK scaling algorithm.
;
_exptl_crystal_density_diffrn 2.939
_exptl_crystal_description crystalline
_exptl_crystal_F_000 1386
_exptl_crystal_size_max 0.15
_exptl_crystal_size_mid 0.13
_exptl_crystal_size_min 0.12
_refine_diff_density_max 1.188
_refine_diff_density_min -2.075
_refine_diff_density_rms 0.258
_refine_ls_extinction_method none
_refine_ls_goodness_of_fit_ref 1.057
_refine_ls_hydrogen_treatment constr
_refine_ls_matrix_type full
_refine_ls_number_parameters 122
_refine_ls_number_reflns 3717
_refine_ls_number_restraints 0
_refine_ls_restrained_S_all 1.057
_refine_ls_R_factor_all 0.0431
_refine_ls_R_factor_gt 0.0326
_refine_ls_shift/su_max 0.001
_refine_ls_shift/su_mean 0.000
_refine_ls_structure_factor_coef Fsqd
_refine_ls_weighting_details 'w=1/[\s^2^(Fo^2^)+(0.0324P)^2^+0.7836P] where P=(Fo^2^+2Fc^2^)/3'
_refine_ls_weighting_scheme calc
_refine_ls_wR_factor_gt 0.0732
_refine_ls_wR_factor_ref 0.0764
_reflns_Friedel_coverage 0.000
_reflns_number_gt 3032
_reflns_number_total 3717
_reflns_threshold_expression 'I > 2\s(I)'
_cod_data_source_file d4dt01692k2.cif
_cod_data_source_block ab412_lt_190124
_cod_depositor_comments 'Adding full bibliography for 7716690--7716700.cif.'
_cod_database_code 7716700
_shelx_shelxl_version_number 2018/3
_chemical_oxdiff_formula 'C N H Sb Bi I'
_shelx_space_group_comment
;
The symmetry employed for this shelxl refinement is uniquely defined
by the following loop, which should always be used as a source of
symmetry information in preference to the above space-group names.
They are only intended as comments.
;
_reflns_odcompleteness_completeness 99.37
_reflns_odcompleteness_iscentric 1
_reflns_odcompleteness_theta 26.32
_olex2_refinement_description
;
1. Fixed Uiso
 At 1.2 times of:
  All C(H,H) groups, All N(H,H,H) groups
 At 1.5 times of:
  All C(H,H,H) groups
2. Shared sites
{Bi1, Sb1}
3. Uiso/Uaniso restraints and constraints
Uanis(Bi1) = Uanis(Sb1)
4. Others
 Sof(Sb1)=0.5*(1-FVAR(2))
 Sof(Bi1)=0.5*FVAR(2)
5.a Secondary CH2 refined with riding coordinates:
 C4(H4A,H4B), C1(H1D,H1E), C5(H5A,H5B), C2(H2A,H2B)
5.b Me refined with riding coordinates:
 N1(H1A,H1B,H1C), N2(H2C,H2D,H2E), C6(H6A,H6B,H6C), C3(H3A,H3B,H3C)
;
_olex2_submission_special_instructions 'No special instructions were received'
_oxdiff_exptl_absorpt_empirical_details
;
Empirical correction (ABSPACK) includes:
- Absorption correction using spherical harmonics
- Frame scaling
;
_oxdiff_exptl_absorpt_empirical_full_max 3.925
_oxdiff_exptl_absorpt_empirical_full_min 0.497

loop_
_space_group_symop_operation_xyz
'x, y, z'
'-x, y+1/2, -z+1/2'
'-x, -y, -z'
'x, -y-1/2, z-1/2'

loop_
_atom_site_label
_atom_site_type_symbol
_atom_site_fract_x
_atom_site_fract_y
_atom_site_fract_z
_atom_site_U_iso_or_equiv
_atom_site_adp_type
_atom_site_occupancy
_atom_site_site_symmetry_order
_atom_site_calc_flag
_atom_site_refinement_flags_posn
_atom_site_refinement_flags_adp
_atom_site_refinement_flags_occupancy
_atom_site_disorder_assembly
_atom_site_disorder_group
Bi1 Bi 0.500000 0.500000 0.500000 0.01363(15) Uani 0.787(4) 2 d S . P A 3
I1 I 0.49494(3) 0.24748(3) 0.50712(3) 0.01648(12) Uani 1 1 d . . . . .
I2 I 0.25705(3) 0.50336(3) 0.38964(3) 0.01661(12) Uani 1 1 d . . . . .
I3 I 0.54783(3) 0.49212(3) 0.25929(3) 0.01587(12) Uani 1 1 d . . . . .
I4 I 0.22691(3) 0.03325(4) 0.48205(3) 0.02243(13) Uani 1 1 d . . . . .
I5 I 0.000000 0.000000 0.500000 0.01891(16) Uani 1 2 d S . P . .
N1 N 0.3136(4) 0.2324(4) 0.7130(4) 0.0203(12) Uani 1 1 d . . . . .
H1A H 0.341958 0.180528 0.763547 0.024 Uiso 1 1 calc R U . . .
H1B H 0.318420 0.211305 0.642874 0.024 Uiso 1 1 calc R U . . .
H1C H 0.350179 0.295030 0.730963 0.024 Uiso 1 1 calc R U . . .
N2 N 0.3310(4) 0.7969(4) 0.6923(4) 0.0215(12) Uani 1 1 d . . . . .
H2C H 0.359330 0.825309 0.636636 0.026 Uiso 1 1 calc R U . . .
H2D H 0.320986 0.850230 0.740130 0.026 Uiso 1 1 calc R U . . .
H2E H 0.376332 0.746680 0.730756 0.026 Uiso 1 1 calc R U . . .
C4 C 0.2246(4) 0.7443(5) 0.6412(4) 0.0191(14) Uani 1 1 d . . . . .
H4A H 0.235440 0.687049 0.588162 0.023 Uiso 1 1 calc R U . . .
H4B H 0.175678 0.798862 0.598284 0.023 Uiso 1 1 calc R U . . .
C1 C 0.1966(4) 0.2497(5) 0.7159(5) 0.0204(14) Uani 1 1 d . . . . .
H1D H 0.191503 0.271451 0.792715 0.024 Uiso 1 1 calc R U . . .
H1E H 0.157210 0.181049 0.697601 0.024 Uiso 1 1 calc R U . . .
C5 C 0.1732(4) 0.6947(5) 0.7328(5) 0.0236(15) Uani 1 1 d . . . . .
H5A H 0.220563 0.637649 0.773154 0.028 Uiso 1 1 calc R U . . .
H5B H 0.165968 0.751267 0.788085 0.028 Uiso 1 1 calc R U . . .
C6 C 0.0628(5) 0.6463(5) 0.6829(6) 0.0319(17) Uani 1 1 d . . . . .
H6A H 0.032975 0.615740 0.743554 0.048 Uiso 1 1 calc R U . . .
H6B H 0.015252 0.702838 0.644164 0.048 Uiso 1 1 calc R U . . .
H6C H 0.069817 0.589284 0.629242 0.048 Uiso 1 1 calc R U . . .
C3 C 0.0259(5) 0.3508(5) 0.6349(5) 0.0284(16) Uani 1 1 d . . . . .
H3A H -0.006422 0.406505 0.580977 0.043 Uiso 1 1 calc R U . . .
H3B H -0.011587 0.282241 0.615070 0.043 Uiso 1 1 calc R U . . .
H3C H 0.020383 0.372199 0.710843 0.043 Uiso 1 1 calc R U . . .
C2 C 0.1449(4) 0.3372(5) 0.6314(5) 0.0226(14) Uani 1 1 d . . . . .
H2A H 0.150802 0.316368 0.554525 0.027 Uiso 1 1 calc R U . . .
H2B H 0.182844 0.406529 0.650513 0.027 Uiso 1 1 calc R U . . .
Sb1 Sb 0.500000 0.500000 0.500000 0.01363(15) Uani 0.213(4) 2 d S . P A 4

loop_
_atom_site_aniso_label
_atom_site_aniso_U_11
_atom_site_aniso_U_22
_atom_site_aniso_U_33
_atom_site_aniso_U_23
_atom_site_aniso_U_13
_atom_site_aniso_U_12
Bi1 0.0182(2) 0.0125(3) 0.0100(2) -0.00022(13) 0.00281(15) 0.00012(14)
I1 0.0243(2) 0.0126(3) 0.0133(2) 0.00033(14) 0.00581(17) -0.00008(16)
I2 0.0176(2) 0.0175(3) 0.0146(2) -0.00006(15) 0.00342(17) -0.00002(16)
I3 0.0218(2) 0.0156(3) 0.0109(2) -0.00072(15) 0.00504(17) 0.00090(16)
I4 0.0263(2) 0.0233(3) 0.0178(2) -0.00180(18) 0.00512(17) -0.0029(2)
I5 0.0253(3) 0.0160(4) 0.0145(3) -0.0015(2) 0.0024(3) -0.0007(2)
N1 0.025(3) 0.017(3) 0.015(2) 0.000(2) -0.006(2) 0.000(2)
N2 0.025(3) 0.019(3) 0.021(3) -0.001(2) 0.007(2) 0.002(2)
C4 0.025(3) 0.016(4) 0.016(3) -0.003(3) 0.003(3) -0.002(3)
C1 0.020(3) 0.021(4) 0.019(3) 0.003(3) 0.003(3) 0.004(3)
C5 0.023(3) 0.031(4) 0.017(3) -0.003(3) 0.005(3) -0.004(3)
C6 0.035(4) 0.023(4) 0.039(4) -0.006(3) 0.013(3) -0.010(3)
C3 0.026(4) 0.030(4) 0.029(4) 0.006(3) 0.005(3) -0.001(3)
C2 0.024(3) 0.022(4) 0.023(3) 0.006(3) 0.006(3) 0.006(3)
Sb1 0.0182(2) 0.0125(3) 0.0100(2) -0.00022(13) 0.00281(15) 0.00012(14)

loop_
_atom_type_symbol
_atom_type_description
_atom_type_scat_dispersion_real
_atom_type_scat_dispersion_imag
_atom_type_scat_source
C C 0.0033 0.0016 'International Tables Vol C Tables 4.2.6.8 and 6.1.1.4'
H H 0.0000 0.0000 'International Tables Vol C Tables 4.2.6.8 and 6.1.1.4'
Bi Bi -4.1077 10.2566 'International Tables Vol C Tables 4.2.6.8 and 6.1.1.4'
I I -0.4742 1.8119 'International Tables Vol C Tables 4.2.6.8 and 6.1.1.4'
N N 0.0061 0.0033 'International Tables Vol C Tables 4.2.6.8 and 6.1.1.4'
Sb Sb -0.5866 1.5461 'International Tables Vol C Tables 4.2.6.8 and 6.1.1.4'

loop_
_geom_angle_atom_site_label_1
_geom_angle_atom_site_label_2
_geom_angle_atom_site_label_3
_geom_angle
_geom_angle_site_symmetry_1
_geom_angle_site_symmetry_3
_geom_angle_publ_flag
I1 Bi1 I1 180.0 3_666 . ?
I2 Bi1 I1 89.980(9) 3_666 . ?
I2 Bi1 I1 89.979(9) . 3_666 ?
I2 Bi1 I1 90.021(9) . . ?
I2 Bi1 I1 90.020(9) 3_666 3_666 ?
I2 Bi1 I2 180.0 . 3_666 ?
I2 Bi1 I3 88.922(11) 3_666 3_666 ?
I2 Bi1 I3 88.922(11) . . ?
I2 Bi1 I3 91.078(11) 3_666 . ?
I2 Bi1 I3 91.079(11) . 3_666 ?
I3 Bi1 I1 89.753(8) . 3_666 ?
I3 Bi1 I1 90.247(9) 3_666 3_666 ?
I3 Bi1 I1 90.247(8) . . ?
I3 Bi1 I1 89.753(8) 3_666 . ?
I3 Bi1 I3 180.0 3_666 . ?
I4 I5 I4 180.0 . 3_556 ?
H1A N1 H1B 109.5 . . ?
H1A N1 H1C 109.5 . . ?
H1B N1 H1C 109.5 . . ?
C1 N1 H1A 109.5 . . ?
C1 N1 H1B 109.5 . . ?
C1 N1 H1C 109.5 . . ?
H2C N2 H2D 109.5 . . ?
H2C N2 H2E 109.5 . . ?
H2D N2 H2E 109.5 . . ?
C4 N2 H2C 109.5 . . ?
C4 N2 H2D 109.5 . . ?
C4 N2 H2E 109.5 . . ?
N2 C4 H4A 109.3 . . ?
N2 C4 H4B 109.3 . . ?
N2 C4 C5 111.4(4) . . ?
H4A C4 H4B 108.0 . . ?
C5 C4 H4A 109.3 . . ?
C5 C4 H4B 109.3 . . ?
N1 C1 H1D 109.3 . . ?
N1 C1 H1E 109.3 . . ?
N1 C1 C2 111.4(4) . . ?
H1D C1 H1E 108.0 . . ?
C2 C1 H1D 109.3 . . ?
C2 C1 H1E 109.3 . . ?
C4 C5 H5A 109.2 . . ?
C4 C5 H5B 109.2 . . ?
H5A C5 H5B 107.9 . . ?
C6 C5 C4 112.0(5) . . ?
C6 C5 H5A 109.2 . . ?
C6 C5 H5B 109.2 . . ?
C5 C6 H6A 109.5 . . ?
C5 C6 H6B 109.5 . . ?
C5 C6 H6C 109.5 . . ?
H6A C6 H6B 109.5 . . ?
H6A C6 H6C 109.5 . . ?
H6B C6 H6C 109.5 . . ?
H3A C3 H3B 109.5 . . ?
H3A C3 H3C 109.5 . . ?
H3B C3 H3C 109.5 . . ?
C2 C3 H3A 109.5 . . ?
C2 C3 H3B 109.5 . . ?
C2 C3 H3C 109.5 . . ?
C1 C2 C3 110.0(5) . . ?
C1 C2 H2A 109.7 . . ?
C1 C2 H2B 109.7 . . ?
C3 C2 H2A 109.7 . . ?
C3 C2 H2B 109.7 . . ?
H2A C2 H2B 108.2 . . ?
I1 Sb1 I1 180.0 3_666 . ?
I2 Sb1 I1 89.979(9) . 3_666 ?
I2 Sb1 I1 89.980(9) 3_666 . ?
I2 Sb1 I1 90.020(9) 3_666 3_666 ?
I2 Sb1 I1 90.021(9) . . ?
I2 Sb1 I2 180.0 . 3_666 ?
I2 Sb1 I3 88.922(11) 3_666 3_666 ?
I2 Sb1 I3 88.922(11) . . ?
I2 Sb1 I3 91.079(11) . 3_666 ?
I2 Sb1 I3 91.078(11) 3_666 . ?
I3 Sb1 I1 90.247(9) 3_666 3_666 ?
I3 Sb1 I1 90.247(8) . . ?
I3 Sb1 I1 89.753(8) . 3_666 ?
I3 Sb1 I1 89.753(8) 3_666 . ?
I3 Sb1 I3 180.0 3_666 . ?

loop_
_geom_bond_atom_site_label_1
_geom_bond_atom_site_label_2
_geom_bond_distance
_geom_bond_site_symmetry_2
_geom_bond_publ_flag
Bi1 I1 3.0681(4) . ?
Bi1 I1 3.0681(4) 3_666 ?
Bi1 I2 3.0495(4) . ?
Bi1 I2 3.0495(4) 3_666 ?
Bi1 I3 3.0632(4) 3_666 ?
Bi1 I3 3.0633(4) . ?
I1 Sb1 3.0681(4) . ?
I2 Sb1 3.0495(4) . ?
I3 Sb1 3.0633(4) . ?
I4 I5 2.9372(4) . ?
N1 H1A 0.8900 . ?
N1 H1B 0.8900 . ?
N1 H1C 0.8900 . ?
N1 C1 1.495(6) . ?
N2 H2C 0.8900 . ?
N2 H2D 0.8900 . ?
N2 H2E 0.8900 . ?
N2 C4 1.487(7) . ?
C4 H4A 0.9700 . ?
C4 H4B 0.9700 . ?
C4 C5 1.512(7) . ?
C1 H1D 0.9700 . ?
C1 H1E 0.9700 . ?
C1 C2 1.509(8) . ?
C5 H5A 0.9700 . ?
C5 H5B 0.9700 . ?
C5 C6 1.504(8) . ?
C6 H6A 0.9600 . ?
C6 H6B 0.9600 . ?
C6 H6C 0.9600 . ?
C3 H3A 0.9600 . ?
C3 H3B 0.9600 . ?
C3 H3C 0.9600 . ?
C3 C2 1.516(7) . ?
C2 H2A 0.9700 . ?
C2 H2B 0.9700 . ?

loop_
_geom_torsion_atom_site_label_1
_geom_torsion_atom_site_label_2
_geom_torsion_atom_site_label_3
_geom_torsion_atom_site_label_4
_geom_torsion
_geom_torsion_site_symmetry_1
_geom_torsion_site_symmetry_2
_geom_torsion_site_symmetry_3
_geom_torsion_site_symmetry_4
_geom_torsion_publ_flag
N1 C1 C2 C3 178.8(5) . . . . ?
N2 C4 C5 C6 177.1(5) . . . . ?
